data_1547953
loop_
_publ_author_name
'Christopher H. Woodall'
'Gavin A. Craig'
'Alessandro Prescimone'
'Martin Misek'
'Joan Cano'
'Juan Faus'
'Michael R. Probert'
'Simon Parsons'
'Stephen Moggach'
'Jose Martinez-Lillo'
'Mark Murrie'
'Konstantin V. Kamenev'
'Euan K. Brechin'

_publ_section_title
;
 Pressure induced enhancement of the magnetic ordering temperature in
 rhenium(IV) monomers
;
_journal_name_full 'Nature Communications'
_journal_page_first 13870
_journal_paper_doi 10.1038/ncomms13870
_journal_volume 7
_journal_year 2017
_chemical_formula_moiety 'C8 H6 Br4 N4 Re'
_chemical_formula_sum 'C8 H6 Br4 N4 Re'
_chemical_formula_weight 664.01
_space_group_crystal_system orthorhombic
_space_group_IT_number 19
_space_group_name_Hall 'P 2ac 2ab'
_space_group_name_H-M_alt 'P 21 21 21'
_symmetry_space_group_name_Hall 'P 2ac 2ab'
_symmetry_space_group_name_H-M 'P 21 21 21'
_atom_sites_solution_hydrogens geom
_atom_sites_solution_primary direct
_cell_angle_alpha 90
_cell_angle_beta 90
_cell_angle_gamma 90
_cell_formula_units_Z 4
_cell_length_a 9.0638(3)
_cell_length_b 10.4978(3)
_cell_length_c 12.9039(4)
_cell_measurement_reflns_used 4774
_cell_measurement_temperature 293
_cell_measurement_theta_max 26.77
_cell_measurement_theta_min 2.50
_cell_volume 1227.81(7)
_computing_molecular_graphics 'Olex2 (Dolomanov et al., 2009)'
_computing_publication_material 'Olex2 (Dolomanov et al., 2009)'
_computing_structure_refinement 'ShelXL (Sheldrick, 2008)'
_computing_structure_solution 'ShelXS (Sheldrick, 2008)'
_diffrn_ambient_temperature 293.0
_diffrn_detector 'Bruker APEX2 area detector'
_diffrn_detector_area_resol_mean 7.9
_diffrn_detector_type 'CCD area detector'
_diffrn_measured_fraction_theta_full 0.668
_diffrn_measured_fraction_theta_max 0.626
_diffrn_measurement_device 'four-circle diffractometer'
_diffrn_measurement_device_type 'Bruker SMART APEX2 area detector'
_diffrn_measurement_method '\w and \f scans'
_diffrn_radiation_monochromator graphite
_diffrn_radiation_probe x-ray
_diffrn_radiation_type MoK\a
_diffrn_radiation_wavelength 0.71073
_diffrn_reflns_av_R_equivalents 0.0276
_diffrn_reflns_av_unetI/netI 0.0324
_diffrn_reflns_Laue_measured_fraction_full 0.668
_diffrn_reflns_Laue_measured_fraction_max 0.626
_diffrn_reflns_limit_h_max 9
_diffrn_reflns_limit_h_min -9
_diffrn_reflns_limit_k_max 12
_diffrn_reflns_limit_k_min -12
_diffrn_reflns_limit_l_max 14
_diffrn_reflns_limit_l_min -14
_diffrn_reflns_number 7145
_diffrn_reflns_point_group_measured_fraction_full 0.668
_diffrn_reflns_point_group_measured_fraction_max 0.622
_diffrn_reflns_theta_full 26.000
_diffrn_reflns_theta_max 26.870
_diffrn_reflns_theta_min 2.501
_diffrn_source 'sealed X-ray tube'
_diffrn_source_type 'sealed X-ray tube'
_diffrn_standards_number 0
_exptl_absorpt_coefficient_mu 22.894
_exptl_absorpt_correction_T_max 1.0000
_exptl_absorpt_correction_T_min 0.6753
_exptl_absorpt_correction_type multi-scan
_exptl_absorpt_process_details
;
SADABS-2008/1 (Bruker,2008) was used for absorption correction.
wR2(int) was 0.0853 before and 0.0501 after correction.
The Ratio of minimum to maximum transmission is 0.6753.
The \l/2 correction factor is 0.0015.
;
_exptl_crystal_colour 'clear brown'
_exptl_crystal_colour_lustre clear
_exptl_crystal_colour_primary brown
_exptl_crystal_density_diffrn 3.592
_exptl_crystal_density_meas .
_exptl_crystal_description block
_exptl_crystal_F_000 1188
_exptl_crystal_size_max 0.08
_exptl_crystal_size_mid 0.05
_exptl_crystal_size_min 0.01
_refine_diff_density_max 0.900
_refine_diff_density_min -1.025
_refine_diff_density_rms 0.247
_refine_ls_abs_structure_details
;
 Flack x determined using 643 quotients [(I+)-(I-)]/[(I+)+(I-)]
 (Parsons, Flack and Wagner, Acta Cryst. B69 (2013) 249-259).
;
_refine_ls_abs_structure_Flack 0.025(16)
_refine_ls_extinction_coef .
_refine_ls_extinction_method none
_refine_ls_goodness_of_fit_ref 1.189
_refine_ls_hydrogen_treatment constr
_refine_ls_matrix_type full
_refine_ls_number_parameters 94
_refine_ls_number_reflns 1647
_refine_ls_number_restraints 0
_refine_ls_restrained_S_all 1.189
_refine_ls_R_factor_all 0.0298
_refine_ls_R_factor_gt 0.0281
_refine_ls_shift/su_max 0.000
_refine_ls_shift/su_mean 0.000
_refine_ls_structure_factor_coef Fsqd
_refine_ls_weighting_details 'w=1/[\s^2^(Fo^2^)+18.6741P] where P=(Fo^2^+2Fc^2^)/3'
_refine_ls_weighting_scheme calc
_refine_ls_wR_factor_gt 0.0668
_refine_ls_wR_factor_ref 0.0677
_reflns_Friedel_coverage 0.714
_reflns_Friedel_fraction_full 0.669
_reflns_Friedel_fraction_max 0.616
_reflns_number_gt 1586
_reflns_number_total 1647
_reflns_threshold_expression 'I > 2\s(I)'
_cod_data_source_file ReBr4bpym1.93GPa.cif
_cod_data_source_block chw008
_cod_database_code 1547953
_shelx_space_group_comment
;
The symmetry employed for this shelxl refinement is uniquely defined
by the following loop, which should always be used as a source of
symmetry information in preference to the above space-group names.
They are only intended as comments.
;
_olex2_refinement_description
;
1. Fixed Uiso
 At 1.2 times of:
  All C(H) groups
2.a Aromatic/amide H refined with riding coordinates:
 C1(H1), C4(H4), C5(H5), C6(H6), C7(H7), C8(H8)
;
_olex2_submission_special_instructions 'No special instructions were received'

loop_
_space_group_symop_operation_xyz
'x, y, z'
'-x+1/2, -y, z+1/2'
'-x, y+1/2, -z+1/2'
'x+1/2, -y+1/2, -z'

loop_
_atom_site_label
_atom_site_type_symbol
_atom_site_fract_x
_atom_site_fract_y
_atom_site_fract_z
_atom_site_U_iso_or_equiv
_atom_site_adp_type
_atom_site_occupancy
_atom_site_site_symmetry_order
_atom_site_calc_flag
_atom_site_refinement_flags_posn
_atom_site_refinement_flags_adp
_atom_site_refinement_flags_occupancy
_atom_site_disorder_assembly
_atom_site_disorder_group
Re1 Re 0.11290(8) 0.40893(6) 0.37870(6) 0.01854(19) Uani 1 1 d . . . . .
Br1 Br 0.1255(3) 0.17807(15) 0.36310(17) 0.0349(5) Uani 1 1 d . . . . .
Br2 Br 0.3696(3) 0.43071(18) 0.43327(15) 0.0310(5) Uani 1 1 d . . . . .
Br3 Br -0.1598(2) 0.41580(19) 0.35988(15) 0.0294(5) Uani 1 1 d . . . . .
Br4 Br 0.1618(2) 0.44141(19) 0.19577(16) 0.0331(6) Uani 1 1 d . . . . .
N1 N 0.0655(15) 0.4114(13) 0.5381(10) 0.015(3) Uiso 1 1 d . . . . .
N2 N 0.1011(17) 0.6049(12) 0.4162(10) 0.017(3) Uiso 1 1 d . . . . .
N3 N -0.0360(18) 0.5386(12) 0.6715(12) 0.020(3) Uiso 1 1 d . . . . .
N4 N 0.0545(18) 0.7493(13) 0.5550(13) 0.023(4) Uiso 1 1 d . . . . .
C1 C 0.069(2) 0.3103(16) 0.6035(15) 0.024(4) Uiso 1 1 d . . . . .
H1 H 0.1058 0.2328 0.5804 0.028 Uiso 1 1 calc R . . . .
C2 C 0.055(2) 0.6354(14) 0.5132(14) 0.016(4) Uiso 1 1 d . . . . .
C3 C 0.020(2) 0.5237(15) 0.5793(15) 0.019(4) Uiso 1 1 d . . . . .
C4 C 0.144(2) 0.7031(15) 0.3580(15) 0.028(4) Uiso 1 1 d . . . . .
H4 H 0.1671 0.6891 0.2887 0.033 Uiso 1 1 calc R . . . .
C5 C 0.155(2) 0.8221(14) 0.3968(13) 0.018(4) Uiso 1 1 d . . . . .
H5 H 0.1928 0.8883 0.3568 0.021 Uiso 1 1 calc R . . . .
C6 C 0.110(2) 0.8427(15) 0.4958(14) 0.026(4) Uiso 1 1 d . . . . .
H6 H 0.1185 0.9242 0.5235 0.031 Uiso 1 1 calc R . . . .
C7 C -0.038(2) 0.4339(15) 0.7311(14) 0.019(4) Uiso 1 1 d . . . . .
H7 H -0.0810 0.4400 0.7963 0.022 Uiso 1 1 calc R . . . .
C8 C 0.0182(19) 0.3207(14) 0.7026(13) 0.014(4) Uiso 1 1 d . . . . .
H8 H 0.0225 0.2525 0.7486 0.017 Uiso 1 1 calc R . . . .

loop_
_atom_site_aniso_label
_atom_site_aniso_U_11
_atom_site_aniso_U_22
_atom_site_aniso_U_33
_atom_site_aniso_U_23
_atom_site_aniso_U_13
_atom_site_aniso_U_12
Re1 0.0204(4) 0.0200(3) 0.0152(4) -0.0046(3) 0.0018(4) 0.0007(3)
Br1 0.0411(15) 0.0215(9) 0.0421(14) -0.0072(7) 0.0124(13) -0.0018(7)
Br2 0.0178(13) 0.0443(12) 0.0309(13) -0.0065(8) -0.0047(10) 0.0025(8)
Br3 0.0179(12) 0.0454(11) 0.0248(12) -0.0032(9) 0.0015(9) -0.0006(7)
Br4 0.0306(16) 0.0490(13) 0.0196(13) -0.0009(8) 0.0058(10) -0.0046(8)

loop_
_atom_type_symbol
_atom_type_description
_atom_type_scat_dispersion_real
_atom_type_scat_dispersion_imag
_atom_type_scat_source
C C 0.0033 0.0016 'International Tables Vol C Tables 4.2.6.8 and 6.1.1.4'
H H 0.0000 0.0000 'International Tables Vol C Tables 4.2.6.8 and 6.1.1.4'
Br Br -0.2901 2.4595 'International Tables Vol C Tables 4.2.6.8 and 6.1.1.4'
N N 0.0061 0.0033 'International Tables Vol C Tables 4.2.6.8 and 6.1.1.4'
Re Re -1.0185 7.2310 'International Tables Vol C Tables 4.2.6.8 and 6.1.1.4'

loop_
_geom_angle_atom_site_label_1
_geom_angle_atom_site_label_2
_geom_angle_atom_site_label_3
_geom_angle
_geom_angle_site_symmetry_1
_geom_angle_site_symmetry_3
Br1 Re1 Br2 94.16(8) . .
Br1 Re1 Br3 93.86(8) . .
Br2 Re1 Br3 166.76(7) . .
Br4 Re1 Br1 92.92(7) . .
Br4 Re1 Br2 95.36(8) . .
Br4 Re1 Br3 94.73(7) . .
N1 Re1 Br1 95.9(4) . .
N1 Re1 Br2 84.9(4) . .
N1 Re1 Br3 83.8(4) . .
N1 Re1 Br4 171.1(4) . .
N1 Re1 N2 75.7(5) . .
N2 Re1 Br1 171.5(4) . .
N2 Re1 Br2 83.7(4) . .
N2 Re1 Br3 86.8(4) . .
N2 Re1 Br4 95.5(4) . .
C1 N1 Re1 126.5(11) . .
C1 N1 C3 116.2(15) . .
C3 N1 Re1 117.2(11) . .
C2 N2 Re1 117.1(10) . .
C4 N2 Re1 127.4(12) . .
C4 N2 C2 115.3(14) . .
C3 N3 C7 115.4(14) . .
C2 N4 C6 115.5(17) . .
N1 C1 H1 119.5 . .
N1 C1 C8 121.0(15) . .
C8 C1 H1 119.5 . .
N2 C2 C3 114.2(13) . .
N4 C2 N2 126.6(15) . .
N4 C2 C3 118.8(16) . .
N1 C3 C2 113.3(16) . .
N3 C3 N1 125.5(15) . .
N3 C3 C2 120.9(14) . .
N2 C4 H4 119.1 . .
N2 C4 C5 121.9(18) . .
C5 C4 H4 119.1 . .
C4 C5 H5 120.9 . .
C4 C5 C6 118.3(16) . .
C6 C5 H5 120.9 . .
N4 C6 C5 122.2(16) . .
N4 C6 H6 118.9 . .
C5 C6 H6 118.9 . .
N3 C7 H7 117.8 . .
C8 C7 N3 124.3(18) . .
C8 C7 H7 117.8 . .
C1 C8 H8 121.5 . .
C7 C8 C1 117.0(16) . .
C7 C8 H8 121.5 . .

loop_
_geom_bond_atom_site_label_1
_geom_bond_atom_site_label_2
_geom_bond_distance
_geom_bond_site_symmetry_2
Re1 Br1 2.4344(17) .
Re1 Br2 2.442(2) .
Re1 Br3 2.485(2) .
Re1 Br4 2.426(2) .
Re1 N1 2.101(13) .
Re1 N2 2.116(12) .
N1 C1 1.36(2) .
N1 C3 1.36(2) .
N2 C2 1.36(2) .
N2 C4 1.33(2) .
N3 C3 1.30(2) .
N3 C7 1.34(2) .
N4 C2 1.31(2) .
N4 C6 1.34(2) .
C1 H1 0.9300 .
C1 C8 1.36(3) .
C2 C3 1.48(2) .
C4 H4 0.9300 .
C4 C5 1.35(2) .
C5 H5 0.9300 .
C5 C6 1.36(2) .
C6 H6 0.9300 .
C7 H7 0.9300 .
C7 C8 1.34(2) .
C8 H8 0.9300 .

loop_
_geom_torsion_atom_site_label_1
_geom_torsion_atom_site_label_2
_geom_torsion_atom_site_label_3
_geom_torsion_atom_site_label_4
_geom_torsion
_geom_torsion_site_symmetry_1
_geom_torsion_site_symmetry_2
_geom_torsion_site_symmetry_3
_geom_torsion_site_symmetry_4
Re1 N1 C1 C8 -171.8(13) . . . .
Re1 N1 C3 N3 168.3(16) . . . .
Re1 N1 C3 C2 -18(2) . . . .
Re1 N2 C2 N4 172.7(15) . . . .
Re1 N2 C2 C3 0(2) . . . .
Re1 N2 C4 C5 -168.2(14) . . . .
N1 C1 C8 C7 2(3) . . . .
N2 C2 C3 N1 11(2) . . . .
N2 C2 C3 N3 -174.5(17) . . . .
N2 C4 C5 C6 -5(3) . . . .
N3 C7 C8 C1 -6(3) . . . .
N4 C2 C3 N1 -161.9(16) . . . .
N4 C2 C3 N3 12(3) . . . .
C1 N1 C3 N3 -9(3) . . . .
C1 N1 C3 C2 165.2(15) . . . .
C2 N2 C4 C5 6(3) . . . .
C2 N4 C6 C5 4(3) . . . .
C3 N1 C1 C8 5(3) . . . .
C3 N3 C7 C8 3(3) . . . .
C4 N2 C2 N4 -2(3) . . . .
C4 N2 C2 C3 -175.0(16) . . . .
C4 C5 C6 N4 -1(3) . . . .
C6 N4 C2 N2 -3(3) . . . .
C6 N4 C2 C3 169.4(18) . . . .
C7 N3 C3 N1 5(3) . . . .
C7 N3 C3 C2 -168.4(17) . . . .
